data_7718189
loop_
_publ_author_name
'Zinke, Julian'
'Bruhn, Clemens'
'Demeshko, Serhiy'
'Siemeling, Ulrich'

_publ_section_title
;
 The &#x201C;pogo stick&#x201D; complex [FeCp*{N(SiMe3)2}]: spin state
 properties, adduct formation with Lewis bases, and reactivity towards
 weakly Br\/onsted acidic protonated NHCs
;
_journal_issue 14
_journal_name_full 'Dalton Transactions'
_journal_page_first 5812
_journal_page_last 5828
_journal_paper_doi 10.1039/D5DT00300H
_journal_volume 54
_journal_year 2025
_chemical_formula_moiety 'C37 H51 Cl Fe N2'
_chemical_formula_sum 'C37 H51 Cl Fe N2'
_chemical_formula_weight 615.09
_space_group_crystal_system orthorhombic
_space_group_IT_number 41
_space_group_name_Hall 'A 2 -2ab'
_space_group_name_H-M_alt 'A e a 2'
_atom_sites_solution_hydrogens geom
_audit_creation_date 2020-10-08
_audit_creation_method
;
Olex2 1.2
(compiled 2018.05.29 svn.r3508 for OlexSys, GUI svn.r5506)
;
_audit_update_record
;
2025-02-05 deposited with the CCDC.	2025-03-03 downloaded from the CCDC.
;
_cell_angle_alpha 90
_cell_angle_beta 90
_cell_angle_gamma 90
_cell_formula_units_Z 8
_cell_length_a 23.6175(8)
_cell_length_b 17.8626(5)
_cell_length_c 16.2168(4)
_cell_measurement_reflns_used 67841
_cell_measurement_temperature 100(2)
_cell_measurement_theta_max 71.46
_cell_measurement_theta_min 3.68
_cell_volume 6841.4(3)
_computing_molecular_graphics 'Olex2 (Dolomanov et al., 2009)'
_computing_publication_material 'Olex2 (Dolomanov et al., 2009)'
_computing_structure_refinement 'ShelXL (Sheldrick, 2015)'
_diffrn_ambient_temperature 100(2)
_diffrn_detector Pilatus200K
_diffrn_detector_area_resol_mean 5.81
_diffrn_detector_type 'DECTRIS PILATUS 200K'
_diffrn_measured_fraction_theta_full 0.998
_diffrn_measured_fraction_theta_max 0.987
_diffrn_measurement_details
;
 3043 frames, detector distance = 40 mm
;
_diffrn_measurement_device 'Eulerian 4-circle diffractometer'
_diffrn_measurement_device_type 'STOE STADIVARI'
_diffrn_measurement_method 'rotation method, \w scans'
_diffrn_radiation_collimation '1.2 mm, 0.6 diameter'
_diffrn_radiation_monochromator 'Graded multilayer mirror'
_diffrn_radiation_polarisn_norm 0
_diffrn_radiation_probe x-ray
_diffrn_radiation_type CuK\a
_diffrn_radiation_wavelength 1.54186
_diffrn_reflns_av_R_equivalents 0.0261
_diffrn_reflns_av_unetI/netI 0.0137
_diffrn_reflns_Laue_measured_fraction_full 0.998
_diffrn_reflns_Laue_measured_fraction_max 0.987
_diffrn_reflns_limit_h_max 28
_diffrn_reflns_limit_h_min -21
_diffrn_reflns_limit_k_max 21
_diffrn_reflns_limit_k_min -21
_diffrn_reflns_limit_l_max 13
_diffrn_reflns_limit_l_min -19
_diffrn_reflns_number 48105
_diffrn_reflns_point_group_measured_fraction_full 0.800
_diffrn_reflns_point_group_measured_fraction_max 0.780
_diffrn_reflns_theta_full 67.686
_diffrn_reflns_theta_max 70.999
_diffrn_reflns_theta_min 3.743
_diffrn_source Cu-Genix
_diffrn_source_current 0.600
_diffrn_source_power 0.030
_diffrn_source_voltage 50
_exptl_absorpt_coefficient_mu 4.437
_exptl_absorpt_correction_T_max 0.5775
_exptl_absorpt_correction_T_min 0.2328
_exptl_absorpt_correction_type multi-scan
_exptl_absorpt_process_details
;
STOE X-Red32, absorption correction by Gaussian integration, analogous to
P. Coppens, "The Evaluation of Absorption and Extinction in Single-Crystal
Structure Analysis", published in: F. R. Ahmed (Editor), "Crystallographic
Computing", Munksgaard, Copenhagen (1970), 255 - 270.
Afterwards scaling of reflection intensities was performed within STOE LANA.
J. Koziskova, F. Hahn, J. Richter, J. Kozisek, "Comparison of different
absorption corrections on the model structure of tetrakis(\m~2~-acetato)-
diaqua-di-copper(II)", Acta Chimica Slovaca, vol. 9, no. 2, 2016, pp. 136 - 140.
;
_exptl_crystal_colour orange
_exptl_crystal_colour_primary orange
_exptl_crystal_density_diffrn 1.194
_exptl_crystal_description block
_exptl_crystal_F_000 2640
_exptl_crystal_size_max 0.23
_exptl_crystal_size_mid 0.17
_exptl_crystal_size_min 0.09
_refine_diff_density_max 0.184
_refine_diff_density_min -0.257
_refine_diff_density_rms 0.037
_refine_ls_abs_structure_details
;
 Flack x determined using 1618 quotients [(I+)-(I-)]/[(I+)+(I-)]
 (Parsons, Flack and Wagner, Acta Cryst. B69 (2013) 249-259).
;
_refine_ls_abs_structure_Flack -0.012(3)
_refine_ls_extinction_method none
_refine_ls_goodness_of_fit_ref 1.037
_refine_ls_hydrogen_treatment constr
_refine_ls_matrix_type full
_refine_ls_number_parameters 383
_refine_ls_number_reflns 5149
_refine_ls_number_restraints 1
_refine_ls_restrained_S_all 1.037
_refine_ls_R_factor_all 0.0266
_refine_ls_R_factor_gt 0.0244
_refine_ls_shift/su_max 0.002
_refine_ls_shift/su_mean 0.000
_refine_ls_structure_factor_coef Fsqd
_refine_ls_weighting_details 'w=1/[\s^2^(Fo^2^)+(0.0370P)^2^+3.8758P] where P=(Fo^2^+2Fc^2^)/3'
_refine_ls_weighting_scheme calc
_refine_ls_wR_factor_gt 0.0602
_refine_ls_wR_factor_ref 0.0616
_reflns_Friedel_coverage 0.523
_reflns_Friedel_fraction_full 0.586
_reflns_Friedel_fraction_max 0.557
_reflns_number_gt 4965
_reflns_number_total 5149
_reflns_threshold_expression 'I > 2\s(I)'
_cod_data_source_file d5dt00300h2.cif
_cod_data_source_block sv0874
_cod_depositor_comments 'Adding full bibliography for 7718189--7718202.cif.'
_cod_original_sg_symbol_Hall 'A 2 -2ac'
_cod_database_code 7718189
_shelx_shelxl_version_number 2014/7
_shelx_space_group_comment
;
The symmetry employed for this shelxl refinement is uniquely defined
by the following loop, which should always be used as a source of
symmetry information in preference to the above space-group names.
They are only intended as comments.
;
_shelx_estimated_absorpt_t_max 0.691
_shelx_estimated_absorpt_t_min 0.428
_olex2_refinement_description
;
1. Fixed Uiso
 At 1.2 times of:
  All C(H) groups
 At 1.5 times of:
  All C(H,H,H) groups
2.a Ternary CH refined with riding coordinates:
 C10(H10), C13(H13), C22(H22), C25(H25)
2.b Aromatic/amide H refined with riding coordinates:
 C2(H2), C3(H3), C6(H6), C7(H7), C8(H8), C18(H18), C19(H19), C20(H20)
2.c Idealised Me refined as rotating group:
 C11(H11A,H11B,H11C), C12(H12A,H12B,H12C), C14(H14A,H14B,H14C), C15(H15A,H15B,
 H15C), C23(H23A,H23B,H23C), C24(H24A,H24B,H24C), C26(H26A,H26B,H26C), C27(H27A,
 H27B,H27C), C33(H33A,H33B,H33C), C34(H34A,H34B,H34C), C35(H35A,H35B,H35C),
 C36(H36A,H36B,H36C), C37(H37A,H37B,H37C)
;
_olex2_submission_special_instructions 'No special instructions were received'

loop_
_space_group_symop_operation_xyz
'x, y, z'
'-x, -y, z'
'-x+1/2, y+1/2, z'
'x+1/2, -y+1/2, z'
'x, y+1/2, z+1/2'
'-x, -y+1/2, z+1/2'
'-x+1/2, y+1, z+1/2'
'x+1/2, -y+1, z+1/2'

loop_
_atom_site_label
_atom_site_type_symbol
_atom_site_fract_x
_atom_site_fract_y
_atom_site_fract_z
_atom_site_U_iso_or_equiv
_atom_site_adp_type
_atom_site_occupancy
_atom_site_site_symmetry_order
_atom_site_calc_flag
_atom_site_refinement_flags_posn
_atom_site_refinement_flags_adp
_atom_site_refinement_flags_occupancy
_atom_site_disorder_assembly
_atom_site_disorder_group
Fe1 Fe 0.64023(2) 0.77023(2) 0.44177(3) 0.01733(9) Uani 1 1 d . . . . .
Cl1 Cl 0.71499(2) 0.84672(3) 0.44850(4) 0.02513(13) Uani 1 1 d . . . . .
N1 N 0.70469(8) 0.67246(10) 0.55881(12) 0.0174(4) Uani 1 1 d . . . . .
C1 C 0.66068(9) 0.72123(12) 0.54692(15) 0.0167(5) Uani 1 1 d . . . . .
N2 N 0.64735(8) 0.74324(11) 0.62536(13) 0.0183(4) Uani 1 1 d . . . . .
C2 C 0.71888(10) 0.66718(14) 0.64181(16) 0.0221(5) Uani 1 1 d . . . . .
H2 H 0.7483 0.6376 0.6649 0.027 Uiso 1 1 calc R . . . .
C3 C 0.68314(10) 0.71171(14) 0.68292(16) 0.0225(5) Uani 1 1 d . . . . .
H3 H 0.6825 0.7200 0.7408 0.027 Uiso 1 1 calc R . . . .
C4 C 0.73037(10) 0.62733(13) 0.49507(15) 0.0195(5) Uani 1 1 d . . . . .
C5 C 0.70312(10) 0.56005(13) 0.47255(17) 0.0237(5) Uani 1 1 d . . . . .
C6 C 0.72776(11) 0.51762(15) 0.41070(17) 0.0282(6) Uani 1 1 d . . . . .
H6 H 0.7103 0.4722 0.3938 0.034 Uiso 1 1 calc R . . . .
C7 C 0.77721(12) 0.54025(16) 0.37330(19) 0.0323(6) Uani 1 1 d . . . . .
H7 H 0.7927 0.5113 0.3296 0.039 Uiso 1 1 calc R . . . .
C8 C 0.80443(11) 0.60450(15) 0.39859(17) 0.0288(6) Uani 1 1 d . . . . .
H8 H 0.8391 0.6184 0.3731 0.035 Uiso 1 1 calc R . . . .
C9 C 0.78202(10) 0.64971(13) 0.46095(16) 0.0216(5) Uani 1 1 d . . . . .
C10 C 0.65052(11) 0.53191(15) 0.51718(19) 0.0299(6) Uani 1 1 d . . . . .
H10 H 0.6269 0.5763 0.5323 0.036 Uiso 1 1 calc R . . . .
C11 C 0.61411(12) 0.47912(15) 0.4654(2) 0.0391(7) Uani 1 1 d . . . . .
H11A H 0.6071 0.5017 0.4113 0.059 Uiso 1 1 calc GR . . . .
H11B H 0.5779 0.4704 0.4934 0.059 Uiso 1 1 calc GR . . . .
H11C H 0.6339 0.4314 0.4583 0.059 Uiso 1 1 calc GR . . . .
C12 C 0.66694(14) 0.49136(18) 0.5970(2) 0.0434(8) Uani 1 1 d . . . . .
H12A H 0.6929 0.4502 0.5841 0.065 Uiso 1 1 calc GR . . . .
H12B H 0.6328 0.4713 0.6233 0.065 Uiso 1 1 calc GR . . . .
H12C H 0.6856 0.5266 0.6344 0.065 Uiso 1 1 calc GR . . . .
C13 C 0.81608(11) 0.71553(14) 0.49355(17) 0.0247(5) Uani 1 1 d . . . . .
H13 H 0.7896 0.7495 0.5237 0.030 Uiso 1 1 calc R . . . .
C14 C 0.84430(11) 0.76073(15) 0.4249(2) 0.0346(7) Uani 1 1 d . . . . .
H14A H 0.8153 0.7796 0.3870 0.052 Uiso 1 1 calc GR . . . .
H14B H 0.8708 0.7286 0.3947 0.052 Uiso 1 1 calc GR . . . .
H14C H 0.8649 0.8030 0.4490 0.052 Uiso 1 1 calc GR . . . .
C15 C 0.86020(10) 0.68698(16) 0.55523(19) 0.0306(6) Uani 1 1 d . . . . .
H15A H 0.8411 0.6606 0.6003 0.046 Uiso 1 1 calc GR . . . .
H15B H 0.8815 0.7294 0.5775 0.046 Uiso 1 1 calc GR . . . .
H15C H 0.8862 0.6526 0.5273 0.046 Uiso 1 1 calc GR . . . .
C16 C 0.59883(10) 0.78847(13) 0.64857(16) 0.0202(5) Uani 1 1 d . . . . .
C17 C 0.60530(10) 0.86605(14) 0.65568(17) 0.0239(5) Uani 1 1 d . . . . .
C18 C 0.55825(12) 0.90668(15) 0.68264(19) 0.0320(6) Uani 1 1 d . . . . .
H18 H 0.5610 0.9596 0.6875 0.038 Uiso 1 1 calc R . . . .
C19 C 0.50816(12) 0.87194(16) 0.7023(2) 0.0350(7) Uani 1 1 d . . . . .
H19 H 0.4769 0.9009 0.7208 0.042 Uiso 1 1 calc R . . . .
C20 C 0.50294(11) 0.79469(15) 0.69542(18) 0.0285(6) Uani 1 1 d . . . . .
H20 H 0.4681 0.7712 0.7094 0.034 Uiso 1 1 calc R . . . .
C21 C 0.54824(10) 0.75136(14) 0.66827(15) 0.0222(5) Uani 1 1 d . . . . .
C22 C 0.66120(11) 0.90582(14) 0.64045(17) 0.0261(6) Uani 1 1 d . . . . .
H22 H 0.6871 0.8703 0.6113 0.031 Uiso 1 1 calc R . . . .
C23 C 0.65390(12) 0.97531(15) 0.5863(2) 0.0342(6) Uani 1 1 d . . . . .
H23A H 0.6352 0.9612 0.5346 0.051 Uiso 1 1 calc GR . . . .
H23B H 0.6911 0.9969 0.5742 0.051 Uiso 1 1 calc GR . . . .
H23C H 0.6307 1.0123 0.6154 0.051 Uiso 1 1 calc GR . . . .
C24 C 0.68850(12) 0.92688(18) 0.72277(19) 0.0364(7) Uani 1 1 d . . . . .
H24A H 0.6637 0.9616 0.7525 0.055 Uiso 1 1 calc GR . . . .
H24B H 0.7251 0.9510 0.7126 0.055 Uiso 1 1 calc GR . . . .
H24C H 0.6942 0.8816 0.7559 0.055 Uiso 1 1 calc GR . . . .
C25 C 0.54236(10) 0.66660(14) 0.66243(16) 0.0234(5) Uani 1 1 d . . . . .
H25 H 0.5691 0.6483 0.6190 0.028 Uiso 1 1 calc R . . . .
C26 C 0.55835(12) 0.62921(16) 0.74404(19) 0.0342(6) Uani 1 1 d . . . . .
H26A H 0.5977 0.6416 0.7579 0.051 Uiso 1 1 calc GR . . . .
H26B H 0.5544 0.5748 0.7387 0.051 Uiso 1 1 calc GR . . . .
H26C H 0.5332 0.6473 0.7878 0.051 Uiso 1 1 calc GR . . . .
C27 C 0.48241(11) 0.64151(16) 0.63881(19) 0.0300(6) Uani 1 1 d . . . . .
H27A H 0.4567 0.6503 0.6852 0.045 Uiso 1 1 calc GR . . . .
H27B H 0.4827 0.5881 0.6252 0.045 Uiso 1 1 calc GR . . . .
H27C H 0.4695 0.6702 0.5908 0.045 Uiso 1 1 calc GR . . . .
C28 C 0.56662(10) 0.71509(14) 0.39071(16) 0.0224(5) Uani 1 1 d . . . . .
C29 C 0.61076(10) 0.71324(13) 0.33048(16) 0.0215(5) Uani 1 1 d . . . . .
C30 C 0.62505(10) 0.78820(14) 0.31201(16) 0.0219(5) Uani 1 1 d . . . . .
C31 C 0.58849(10) 0.83700(14) 0.35915(16) 0.0227(5) Uani 1 1 d . . . . .
C32 C 0.55219(10) 0.79161(15) 0.40672(16) 0.0235(5) Uani 1 1 d . . . . .
C33 C 0.53380(11) 0.64898(15) 0.42237(17) 0.0290(6) Uani 1 1 d . . . . .
H33A H 0.5535 0.6027 0.4074 0.043 Uiso 1 1 calc GR . . . .
H33B H 0.4959 0.6489 0.3979 0.043 Uiso 1 1 calc GR . . . .
H33C H 0.5306 0.6522 0.4825 0.043 Uiso 1 1 calc GR . . . .
C34 C 0.63752(11) 0.64491(14) 0.29310(17) 0.0271(6) Uani 1 1 d . . . . .
H34A H 0.6787 0.6512 0.2918 0.041 Uiso 1 1 calc GR . . . .
H34B H 0.6234 0.6381 0.2368 0.041 Uiso 1 1 calc GR . . . .
H34C H 0.6279 0.6009 0.3263 0.041 Uiso 1 1 calc GR . . . .
C35 C 0.66929(11) 0.81439(15) 0.25208(17) 0.0272(6) Uani 1 1 d . . . . .
H35A H 0.6888 0.8582 0.2748 0.041 Uiso 1 1 calc GR . . . .
H35B H 0.6512 0.8280 0.1998 0.041 Uiso 1 1 calc GR . . . .
H35C H 0.6967 0.7741 0.2426 0.041 Uiso 1 1 calc GR . . . .
C36 C 0.58872(11) 0.92073(14) 0.35531(19) 0.0298(6) Uani 1 1 d . . . . .
H36A H 0.5610 0.9406 0.3946 0.045 Uiso 1 1 calc GR . . . .
H36B H 0.5788 0.9370 0.2994 0.045 Uiso 1 1 calc GR . . . .
H36C H 0.6265 0.9394 0.3694 0.045 Uiso 1 1 calc GR . . . .
C37 C 0.50546(11) 0.81810(17) 0.46242(18) 0.0320(6) Uani 1 1 d . . . . .
H37A H 0.4705 0.8240 0.4304 0.048 Uiso 1 1 calc GR . . . .
H37B H 0.5160 0.8663 0.4868 0.048 Uiso 1 1 calc GR . . . .
H37C H 0.4994 0.7813 0.5064 0.048 Uiso 1 1 calc GR . . . .

loop_
_atom_site_aniso_label
_atom_site_aniso_U_11
_atom_site_aniso_U_22
_atom_site_aniso_U_33
_atom_site_aniso_U_23
_atom_site_aniso_U_13
_atom_site_aniso_U_12
Fe1 0.01742(15) 0.01956(16) 0.01499(17) 0.00152(18) -0.00165(18) 0.00019(12)
Cl1 0.0236(2) 0.0238(3) 0.0279(3) 0.0031(3) -0.0038(3) -0.00388(19)
N1 0.0196(9) 0.0187(9) 0.0138(10) -0.0006(8) -0.0002(8) 0.0000(7)
C1 0.0156(10) 0.0174(11) 0.0172(12) -0.0012(10) -0.0001(10) -0.0036(8)
N2 0.0189(9) 0.0198(9) 0.0162(11) -0.0017(8) 0.0003(8) -0.0011(7)
C2 0.0231(11) 0.0270(12) 0.0163(12) 0.0025(11) -0.0025(10) 0.0018(9)
C3 0.0245(12) 0.0281(13) 0.0147(12) 0.0013(11) -0.0006(11) 0.0014(10)
C4 0.0236(11) 0.0195(11) 0.0155(12) -0.0023(10) -0.0024(10) 0.0067(9)
C5 0.0269(11) 0.0193(12) 0.0250(13) 0.0004(10) -0.0087(11) 0.0053(9)
C6 0.0326(13) 0.0231(13) 0.0287(14) -0.0073(11) -0.0098(12) 0.0089(10)
C7 0.0374(14) 0.0320(15) 0.0275(15) -0.0100(12) -0.0049(13) 0.0141(11)
C8 0.0295(12) 0.0342(14) 0.0228(14) 0.0013(12) 0.0036(11) 0.0090(11)
C9 0.0252(11) 0.0207(11) 0.0190(14) 0.0026(10) 0.0003(10) 0.0057(9)
C10 0.0300(13) 0.0221(12) 0.0375(17) 0.0004(12) -0.0036(13) -0.0014(10)
C11 0.0414(14) 0.0244(13) 0.052(2) 0.0014(13) -0.0055(14) -0.0078(11)
C12 0.0473(17) 0.0418(17) 0.0411(19) 0.0117(15) -0.0047(16) -0.0128(14)
C13 0.0251(12) 0.0231(12) 0.0259(14) 0.0011(11) 0.0057(11) 0.0009(10)
C14 0.0348(13) 0.0280(13) 0.041(2) 0.0061(13) 0.0139(15) 0.0014(10)
C15 0.0250(12) 0.0325(14) 0.0343(16) -0.0008(13) 0.0021(12) -0.0028(10)
C16 0.0223(11) 0.0247(12) 0.0135(12) -0.0028(10) 0.0004(10) 0.0032(9)
C17 0.0264(12) 0.0248(12) 0.0205(13) -0.0021(11) 0.0034(10) 0.0006(10)
C18 0.0370(14) 0.0244(13) 0.0346(16) -0.0047(13) 0.0083(13) 0.0041(11)
C19 0.0319(14) 0.0335(15) 0.0397(18) -0.0025(14) 0.0124(14) 0.0101(12)
C20 0.0247(12) 0.0326(14) 0.0283(14) -0.0002(12) 0.0095(12) 0.0002(11)
C21 0.0241(12) 0.0275(13) 0.0150(12) 0.0006(11) 0.0012(10) -0.0002(10)
C22 0.0291(12) 0.0228(12) 0.0264(14) -0.0038(11) 0.0027(12) 0.0003(10)
C23 0.0391(14) 0.0267(14) 0.0369(17) 0.0026(13) 0.0056(14) -0.0010(11)
C24 0.0373(15) 0.0405(16) 0.0315(16) -0.0074(14) 0.0002(14) -0.0021(12)
C25 0.0239(12) 0.0255(12) 0.0209(13) -0.0011(11) 0.0043(11) -0.0010(9)
C26 0.0358(14) 0.0354(15) 0.0315(16) 0.0098(13) -0.0045(13) -0.0034(12)
C27 0.0260(12) 0.0348(14) 0.0290(15) 0.0012(13) 0.0020(12) -0.0052(11)
C28 0.0175(11) 0.0306(13) 0.0190(14) 0.0010(11) -0.0043(10) -0.0032(10)
C29 0.0219(11) 0.0257(12) 0.0169(12) 0.0009(11) -0.0051(10) -0.0010(9)
C30 0.0208(11) 0.0282(12) 0.0167(13) 0.0044(11) -0.0025(10) 0.0001(9)
C31 0.0199(11) 0.0261(12) 0.0220(13) 0.0032(11) -0.0040(10) 0.0029(9)
C32 0.0175(11) 0.0316(13) 0.0214(12) 0.0012(11) -0.0033(10) 0.0015(9)
C33 0.0285(12) 0.0361(14) 0.0223(15) 0.0046(12) -0.0019(11) -0.0078(10)
C34 0.0304(13) 0.0282(13) 0.0227(14) -0.0026(12) -0.0005(11) 0.0008(10)
C35 0.0256(12) 0.0340(14) 0.0219(14) 0.0061(12) 0.0017(11) -0.0005(11)
C36 0.0288(13) 0.0277(13) 0.0330(15) 0.0050(12) -0.0047(12) 0.0032(10)
C37 0.0244(11) 0.0444(15) 0.0271(15) 0.0021(13) 0.0018(11) 0.0038(11)

loop_
_atom_type_symbol
_atom_type_description
_atom_type_scat_dispersion_real
_atom_type_scat_dispersion_imag
_atom_type_scat_source
C C 0.0181 0.0091 'International Tables Vol C Tables 4.2.6.8 and 6.1.1.4'
H H 0.0000 0.0000 'International Tables Vol C Tables 4.2.6.8 and 6.1.1.4'
Cl Cl 0.3639 0.7018 'International Tables Vol C Tables 4.2.6.8 and 6.1.1.4'
Fe Fe -1.1336 3.1974 'International Tables Vol C Tables 4.2.6.8 and 6.1.1.4'
N N 0.0311 0.0180 'International Tables Vol C Tables 4.2.6.8 and 6.1.1.4'

loop_
_geom_angle_atom_site_label_1
_geom_angle_atom_site_label_2
_geom_angle_atom_site_label_3
_geom_angle
_geom_angle_site_symmetry_1
_geom_angle_site_symmetry_3
_geom_angle_publ_flag
C1 Fe1 Cl1 92.04(6) . . ?
C1 Fe1 C28 108.97(9) . . ?
C1 Fe1 C29 125.72(9) . . ?
C1 Fe1 C30 161.33(9) . . ?
C1 Fe1 C31 155.99(10) . . ?
C1 Fe1 C32 122.23(9) . . ?
C28 Fe1 Cl1 158.74(7) . . ?
C28 Fe1 C29 38.36(9) . . ?
C28 Fe1 C31 63.99(9) . . ?
C28 Fe1 C32 38.42(9) . . ?
C29 Fe1 Cl1 125.20(7) . . ?
C29 Fe1 C32 64.18(9) . . ?
C30 Fe1 Cl1 95.04(7) . . ?
C30 Fe1 C28 63.96(9) . . ?
C30 Fe1 C29 37.95(9) . . ?
C30 Fe1 C31 39.02(10) . . ?
C30 Fe1 C32 64.10(9) . . ?
C31 Fe1 Cl1 97.98(7) . . ?
C31 Fe1 C29 64.34(9) . . ?
C31 Fe1 C32 37.74(9) . . ?
C32 Fe1 Cl1 131.02(7) . . ?
C1 N1 C2 111.2(2) . . ?
C1 N1 C4 124.95(19) . . ?
C2 N1 C4 123.62(19) . . ?
N1 C1 Fe1 126.05(17) . . ?
N2 C1 Fe1 128.21(17) . . ?
N2 C1 N1 103.1(2) . . ?
C1 N2 C3 111.76(19) . . ?
C1 N2 C16 125.6(2) . . ?
C3 N2 C16 122.4(2) . . ?
N1 C2 H2 126.6 . . ?
C3 C2 N1 106.9(2) . . ?
C3 C2 H2 126.6 . . ?
N2 C3 H3 126.5 . . ?
C2 C3 N2 107.0(2) . . ?
C2 C3 H3 126.5 . . ?
C5 C4 N1 118.0(2) . . ?
C9 C4 N1 119.4(2) . . ?
C9 C4 C5 122.6(2) . . ?
C4 C5 C10 122.0(2) . . ?
C6 C5 C4 117.5(2) . . ?
C6 C5 C10 120.4(2) . . ?
C5 C6 H6 119.5 . . ?
C7 C6 C5 121.0(2) . . ?
C7 C6 H6 119.5 . . ?
C6 C7 H7 119.7 . . ?
C6 C7 C8 120.6(3) . . ?
C8 C7 H7 119.7 . . ?
C7 C8 H8 119.3 . . ?
C7 C8 C9 121.3(3) . . ?
C9 C8 H8 119.3 . . ?
C4 C9 C8 116.8(2) . . ?
C4 C9 C13 123.1(2) . . ?
C8 C9 C13 119.9(2) . . ?
C5 C10 H10 108.0 . . ?
C5 C10 C11 113.7(2) . . ?
C5 C10 C12 110.5(2) . . ?
C11 C10 H10 108.0 . . ?
C11 C10 C12 108.3(2) . . ?
C12 C10 H10 108.0 . . ?
C10 C11 H11A 109.5 . . ?
C10 C11 H11B 109.5 . . ?
C10 C11 H11C 109.5 . . ?
H11A C11 H11B 109.5 . . ?
H11A C11 H11C 109.5 . . ?
H11B C11 H11C 109.5 . . ?
C10 C12 H12A 109.5 . . ?
C10 C12 H12B 109.5 . . ?
C10 C12 H12C 109.5 . . ?
H12A C12 H12B 109.5 . . ?
H12A C12 H12C 109.5 . . ?
H12B C12 H12C 109.5 . . ?
C9 C13 H13 108.0 . . ?
C9 C13 C14 112.7(2) . . ?
C9 C13 C15 109.2(2) . . ?
C14 C13 H13 108.0 . . ?
C14 C13 C15 110.8(2) . . ?
C15 C13 H13 108.0 . . ?
C13 C14 H14A 109.5 . . ?
C13 C14 H14B 109.5 . . ?
C13 C14 H14C 109.5 . . ?
H14A C14 H14B 109.5 . . ?
H14A C14 H14C 109.5 . . ?
H14B C14 H14C 109.5 . . ?
C13 C15 H15A 109.5 . . ?
C13 C15 H15B 109.5 . . ?
C13 C15 H15C 109.5 . . ?
H15A C15 H15B 109.5 . . ?
H15A C15 H15C 109.5 . . ?
H15B C15 H15C 109.5 . . ?
C17 C16 N2 119.1(2) . . ?
C17 C16 C21 122.8(2) . . ?
C21 C16 N2 117.9(2) . . ?
C16 C17 C22 123.0(2) . . ?
C18 C17 C16 117.0(2) . . ?
C18 C17 C22 119.9(2) . . ?
C17 C18 H18 119.2 . . ?
C19 C18 C17 121.5(2) . . ?
C19 C18 H18 119.2 . . ?
C18 C19 H19 119.8 . . ?
C18 C19 C20 120.4(3) . . ?
C20 C19 H19 119.8 . . ?
C19 C20 H20 119.7 . . ?
C19 C20 C21 120.6(3) . . ?
C21 C20 H20 119.7 . . ?
C16 C21 C25 122.2(2) . . ?
C20 C21 C16 117.6(2) . . ?
C20 C21 C25 120.1(2) . . ?
C17 C22 H22 108.2 . . ?
C17 C22 C23 112.0(2) . . ?
C17 C22 C24 109.8(2) . . ?
C23 C22 H22 108.2 . . ?
C24 C22 H22 108.2 . . ?
C24 C22 C23 110.4(2) . . ?
C22 C23 H23A 109.5 . . ?
C22 C23 H23B 109.5 . . ?
C22 C23 H23C 109.5 . . ?
H23A C23 H23B 109.5 . . ?
H23A C23 H23C 109.5 . . ?
H23B C23 H23C 109.5 . . ?
C22 C24 H24A 109.5 . . ?
C22 C24 H24B 109.5 . . ?
C22 C24 H24C 109.5 . . ?
H24A C24 H24B 109.5 . . ?
H24A C24 H24C 109.5 . . ?
H24B C24 H24C 109.5 . . ?
C21 C25 H25 108.1 . . ?
C21 C25 C26 111.0(2) . . ?
C21 C25 C27 113.0(2) . . ?
C26 C25 H25 108.1 . . ?
C26 C25 C27 108.4(2) . . ?
C27 C25 H25 108.1 . . ?
C25 C26 H26A 109.5 . . ?
C25 C26 H26B 109.5 . . ?
C25 C26 H26C 109.5 . . ?
H26A C26 H26B 109.5 . . ?
H26A C26 H26C 109.5 . . ?
H26B C26 H26C 109.5 . . ?
C25 C27 H27A 109.5 . . ?
C25 C27 H27B 109.5 . . ?
C25 C27 H27C 109.5 . . ?
H27A C27 H27B 109.5 . . ?
H27A C27 H27C 109.5 . . ?
H27B C27 H27C 109.5 . . ?
C29 C28 Fe1 71.68(13) . . ?
C29 C28 C32 108.6(2) . . ?
C29 C28 C33 126.3(2) . . ?
C32 C28 Fe1 71.78(14) . . ?
C32 C28 C33 124.4(2) . . ?
C33 C28 Fe1 129.90(18) . . ?
C28 C29 Fe1 69.95(14) . . ?
C28 C29 C34 127.0(2) . . ?
C30 C29 Fe1 69.99(14) . . ?
C30 C29 C28 107.3(2) . . ?
C30 C29 C34 125.7(2) . . ?
C34 C29 Fe1 125.28(17) . . ?
C29 C30 Fe1 72.06(14) . . ?
C29 C30 C31 108.5(2) . . ?
C29 C30 C35 126.8(2) . . ?
C31 C30 Fe1 70.93(14) . . ?
C31 C30 C35 124.7(2) . . ?
C35 C30 Fe1 124.17(17) . . ?
C30 C31 Fe1 70.05(14) . . ?
C30 C31 C36 125.3(2) . . ?
C32 C31 Fe1 71.85(14) . . ?
C32 C31 C30 107.8(2) . . ?
C32 C31 C36 126.8(2) . . ?
C36 C31 Fe1 124.94(18) . . ?
C28 C32 Fe1 69.80(13) . . ?
C28 C32 C37 125.7(2) . . ?
C31 C32 Fe1 70.41(13) . . ?
C31 C32 C28 107.8(2) . . ?
C31 C32 C37 126.5(2) . . ?
C37 C32 Fe1 126.62(18) . . ?
C28 C33 H33A 109.5 . . ?
C28 C33 H33B 109.5 . . ?
C28 C33 H33C 109.5 . . ?
H33A C33 H33B 109.5 . . ?
H33A C33 H33C 109.5 . . ?
H33B C33 H33C 109.5 . . ?
C29 C34 H34A 109.5 . . ?
C29 C34 H34B 109.5 . . ?
C29 C34 H34C 109.5 . . ?
H34A C34 H34B 109.5 . . ?
H34A C34 H34C 109.5 . . ?
H34B C34 H34C 109.5 . . ?
C30 C35 H35A 109.5 . . ?
C30 C35 H35B 109.5 . . ?
C30 C35 H35C 109.5 . . ?
H35A C35 H35B 109.5 . . ?
H35A C35 H35C 109.5 . . ?
H35B C35 H35C 109.5 . . ?
C31 C36 H36A 109.5 . . ?
C31 C36 H36B 109.5 . . ?
C31 C36 H36C 109.5 . . ?
H36A C36 H36B 109.5 . . ?
H36A C36 H36C 109.5 . . ?
H36B C36 H36C 109.5 . . ?
C32 C37 H37A 109.5 . . ?
C32 C37 H37B 109.5 . . ?
C32 C37 H37C 109.5 . . ?
H37A C37 H37B 109.5 . . ?
H37A C37 H37C 109.5 . . ?
H37B C37 H37C 109.5 . . ?

loop_
_geom_bond_atom_site_label_1
_geom_bond_atom_site_label_2
_geom_bond_distance
_geom_bond_site_symmetry_2
_geom_bond_publ_flag
Fe1 Cl1 2.2352(6) . ?
Fe1 C1 1.977(2) . ?
Fe1 C28 2.163(2) . ?
Fe1 C29 2.186(3) . ?
Fe1 C30 2.159(3) . ?
Fe1 C31 2.170(2) . ?
Fe1 C32 2.189(2) . ?
N1 C1 1.370(3) . ?
N1 C2 1.390(3) . ?
N1 C4 1.444(3) . ?
C1 N2 1.368(3) . ?
N2 C3 1.379(3) . ?
N2 C16 1.452(3) . ?
C2 H2 0.9500 . ?
C2 C3 1.338(4) . ?
C3 H3 0.9500 . ?
C4 C5 1.411(3) . ?
C4 C9 1.398(3) . ?
C5 C6 1.385(4) . ?
C5 C10 1.523(4) . ?
C6 H6 0.9500 . ?
C6 C7 1.377(4) . ?
C7 H7 0.9500 . ?
C7 C8 1.378(4) . ?
C8 H8 0.9500 . ?
C8 C9 1.398(4) . ?
C9 C13 1.520(3) . ?
C10 H10 1.0000 . ?
C10 C11 1.528(4) . ?
C10 C12 1.533(4) . ?
C11 H11A 0.9800 . ?
C11 H11B 0.9800 . ?
C11 H11C 0.9800 . ?
C12 H12A 0.9800 . ?
C12 H12B 0.9800 . ?
C12 H12C 0.9800 . ?
C13 H13 1.0000 . ?
C13 C14 1.528(4) . ?
C13 C15 1.532(4) . ?
C14 H14A 0.9800 . ?
C14 H14B 0.9800 . ?
C14 H14C 0.9800 . ?
C15 H15A 0.9800 . ?
C15 H15B 0.9800 . ?
C15 H15C 0.9800 . ?
C16 C17 1.399(3) . ?
C16 C21 1.403(3) . ?
C17 C18 1.397(4) . ?
C17 C22 1.520(3) . ?
C18 H18 0.9500 . ?
C18 C19 1.373(4) . ?
C19 H19 0.9500 . ?
C19 C20 1.390(4) . ?
C20 H20 0.9500 . ?
C20 C21 1.392(4) . ?
C21 C25 1.523(3) . ?
C22 H22 1.0000 . ?
C22 C23 1.530(4) . ?
C22 C24 1.530(4) . ?
C23 H23A 0.9800 . ?
C23 H23B 0.9800 . ?
C23 H23C 0.9800 . ?
C24 H24A 0.9800 . ?
C24 H24B 0.9800 . ?
C24 H24C 0.9800 . ?
C25 H25 1.0000 . ?
C25 C26 1.530(4) . ?
C25 C27 1.534(3) . ?
C26 H26A 0.9800 . ?
C26 H26B 0.9800 . ?
C26 H26C 0.9800 . ?
C27 H27A 0.9800 . ?
C27 H27B 0.9800 . ?
C27 H27C 0.9800 . ?
C28 C29 1.429(4) . ?
C28 C32 1.432(4) . ?
C28 C33 1.503(3) . ?
C29 C30 1.413(3) . ?
C29 C34 1.502(3) . ?
C30 C31 1.446(4) . ?
C30 C35 1.502(3) . ?
C31 C32 1.410(4) . ?
C31 C36 1.497(3) . ?
C32 C37 1.503(4) . ?
C33 H33A 0.9800 . ?
C33 H33B 0.9800 . ?
C33 H33C 0.9800 . ?
C34 H34A 0.9800 . ?
C34 H34B 0.9800 . ?
C34 H34C 0.9800 . ?
C35 H35A 0.9800 . ?
C35 H35B 0.9800 . ?
C35 H35C 0.9800 . ?
C36 H36A 0.9800 . ?
C36 H36B 0.9800 . ?
C36 H36C 0.9800 . ?
C37 H37A 0.9800 . ?
C37 H37B 0.9800 . ?
C37 H37C 0.9800 . ?
